data_4311522
loop_
_publ_author_name
'Vincent J. Catalano'
'Mark A. Malwitz'
'Anthony O. Etogo'

_publ_section_title
;
 Pyridine Substituted N-Heterocyclic Carbene Ligands as Supports for
 Au(I)-Ag(I) Interactions: Formation of a Chiral Coordination Polymer
;
_journal_name_full 'Inorganic Chemistry'
_journal_page_first 5714
_journal_page_last 5724
_journal_paper_doi 10.1021/ic049604k
_journal_volume 43
_journal_year 2004
_chemical_formula_sum 'C42 H40 B2 F8 Hg N8'
_chemical_formula_weight 1031.03
_chemical_name_common 8
_chemical_name_systematic
; 
 ? 
;
_space_group_IT_number 2
_symmetry_cell_setting triclinic
_symmetry_space_group_name_Hall '-P 1'
_symmetry_space_group_name_H-M 'P -1'
_atom_sites_solution_hydrogens geom
_atom_sites_solution_primary direct
_atom_sites_solution_secondary difmap
_audit_creation_method SHELXL-97
_cell_angle_alpha 88.07(2)
_cell_angle_beta 82.92(3)
_cell_angle_gamma 68.24(4)
_cell_formula_units_Z 2
_cell_length_a 11.224(7)
_cell_length_b 11.666(2)
_cell_length_c 18.096(4)
_cell_measurement_reflns_used 30
_cell_measurement_temperature 298(2)
_cell_measurement_theta_max 12.53
_cell_measurement_theta_min 5.06
_cell_volume 2183.7(16)
_computing_cell_refinement 'Bruker XSCANS'
_computing_data_collection 'Bruker XSCANS'
_computing_data_reduction 'Bruker SHELXTL'
_computing_molecular_graphics 'Bruker SHELXTL'
_computing_publication_material 'Bruker SHELXTL'
_computing_structure_refinement 'SHELXL-97 (Sheldrick, 1997)'
_computing_structure_solution 'SHELXS-97 (Sheldrick, 1990)'
_diffrn_ambient_temperature 298(2)
_diffrn_measured_fraction_theta_full 0.999
_diffrn_measured_fraction_theta_max 0.999
_diffrn_measurement_device_type 'Bruker P4'
_diffrn_measurement_method '\w scans'
_diffrn_radiation_monochromator graphite
_diffrn_radiation_source 'fine-focus sealed tube'
_diffrn_radiation_type MoK\a
_diffrn_radiation_wavelength 0.71073
_diffrn_reflns_av_R_equivalents 0.0239
_diffrn_reflns_av_sigmaI/netI 0.0555
_diffrn_reflns_limit_h_max 13
_diffrn_reflns_limit_h_min -1
_diffrn_reflns_limit_k_max 13
_diffrn_reflns_limit_k_min -13
_diffrn_reflns_limit_l_max 21
_diffrn_reflns_limit_l_min -21
_diffrn_reflns_number 8991
_diffrn_reflns_theta_full 25.00
_diffrn_reflns_theta_max 25.00
_diffrn_reflns_theta_min 1.88
_diffrn_standards_interval_count 97
_diffrn_standards_number 3
_exptl_absorpt_coefficient_mu 3.598
_exptl_absorpt_correction_T_max 0.8159
_exptl_absorpt_correction_T_min 0.3295
_exptl_absorpt_correction_type empirical
_exptl_crystal_colour lt._brown
_exptl_crystal_density_diffrn 1.568
_exptl_crystal_density_method 'not measured'
_exptl_crystal_description prism
_exptl_crystal_F_000 1020
_exptl_crystal_size_max .34
_exptl_crystal_size_mid .44
_exptl_crystal_size_min .46
_refine_diff_density_max 0.922
_refine_diff_density_min -0.850
_refine_diff_density_rms 0.099
_refine_ls_extinction_coef 0.0052(4)
_refine_ls_extinction_expression Fc^*^=kFc[1+0.001xFc^2^\l^3^/sin(2\q)]^-1/4^
_refine_ls_extinction_method SHELXL
_refine_ls_goodness_of_fit_ref 1.008
_refine_ls_hydrogen_treatment mixed
_refine_ls_matrix_type full
_refine_ls_number_parameters 551
_refine_ls_number_reflns 7696
_refine_ls_number_restraints 0
_refine_ls_restrained_S_all 1.008
_refine_ls_R_factor_all 0.0670
_refine_ls_R_factor_gt 0.0439
_refine_ls_shift/su_max 0.001
_refine_ls_shift/su_mean 0.000
_refine_ls_structure_factor_coef Fsqd
_refine_ls_weighting_details 'calc w=1/[\s^2^(Fo^2^)+(0.0586P)^2^+0.5157P] where P=(Fo^2^+2Fc^2^)/3'
_refine_ls_weighting_scheme calc
_refine_ls_wR_factor_gt 0.0942
_refine_ls_wR_factor_ref 0.1035
_reflns_number_gt 6043
_reflns_number_total 7696
_reflns_threshold_expression >2sigma(I)
_cod_data_source_file ic049604ksi20040323_054337_7.cif
_cod_data_source_block vjc349
_cod_depositor_comments
;
The following automatic conversions were performed:
'_symmetry_cell_setting' value 'Triclinic' changed to 'triclinic'
according to '/home/saulius/struct/CIF-dictionaries/cif_core.dic'
dictionary named 'cif_core.dic' version 2.4.1 from 2010-06-29.

Automatic conversion script
Id: cif_fix_enum 1527 2010-12-29 10:47:43Z saulius 
;
_cod_original_cell_volume 2183.8(14)
_cod_database_code 4311522

loop_
_symmetry_equiv_pos_as_xyz
'x, y, z'
'-x, -y, -z'

loop_
_atom_site_label
_atom_site_type_symbol
_atom_site_fract_x
_atom_site_fract_y
_atom_site_fract_z
_atom_site_U_iso_or_equiv
_atom_site_adp_type
_atom_site_occupancy
_atom_site_symmetry_multiplicity
_atom_site_calc_flag
_atom_site_refinement_flags
_atom_site_disorder_assembly
_atom_site_disorder_group
Hg1 Hg 0.80194(2) 0.68261(2) 0.732646(14) 0.04713(12) Uani 1 1 d . . .
N1 N 0.9908(5) 0.7642(5) 0.6307(3) 0.0478(13) Uani 1 1 d . . .
N2 N 0.7991(5) 0.8594(5) 0.6030(3) 0.0457(12) Uani 1 1 d . . .
N3 N 1.0362(6) 0.5025(5) 0.6723(3) 0.0634(15) Uani 1 1 d . . .
N4 N 0.6585(6) 0.9855(6) 0.7313(4) 0.083(2) Uani 1 1 d . . .
N5 N 0.7639(5) 0.5699(4) 0.8847(3) 0.0451(12) Uani 1 1 d . . .
N6 N 0.6076(5) 0.5884(5) 0.8221(3) 0.0460(12) Uani 1 1 d . . .
N7 N 0.6865(6) 0.5447(6) 0.6571(3) 0.0703(17) Uani 1 1 d . . .
N8 N 0.9036(5) 0.7535(5) 0.8483(3) 0.0566(14) Uani 1 1 d . . .
C1 C 0.8680(6) 0.7769(5) 0.6480(3) 0.0425(14) Uani 1 1 d . . .
C2 C 0.9991(8) 0.8421(7) 0.5734(4) 0.0627(19) Uani 1 1 d . . .
H2A H 1.0739 0.8515 0.5506 0.075 Uiso 1 1 calc R . .
C3 C 0.8784(8) 0.9022(7) 0.5565(4) 0.0625(19) Uani 1 1 d . . .
H3A H 0.8535 0.9617 0.5201 0.075 Uiso 1 1 calc R . .
C4 C 1.1001(6) 0.6778(6) 0.6663(4) 0.0566(17) Uani 1 1 d . . .
H4A H 1.0807 0.6872 0.7199 0.068 Uiso 1 1 calc R . .
H4B H 1.1767 0.6968 0.6513 0.068 Uiso 1 1 calc R . .
C5 C 1.1258(6) 0.5470(6) 0.6444(4) 0.0526(16) Uani 1 1 d . . .
C6 C 1.2342(8) 0.4797(8) 0.5987(4) 0.074(2) Uani 1 1 d . . .
H6A H 1.2958 0.5130 0.5814 0.088 Uiso 1 1 calc R . .
C7 C 1.2503(9) 0.3618(8) 0.5790(5) 0.088(3) Uani 1 1 d . . .
H7A H 1.3221 0.3143 0.5471 0.106 Uiso 1 1 calc R . .
C8 C 1.1582(10) 0.3149(8) 0.6071(5) 0.088(3) Uani 1 1 d . . .
H8A H 1.1671 0.2352 0.5946 0.105 Uiso 1 1 calc R . .
C9 C 1.0534(8) 0.3873(7) 0.6539(5) 0.078(2) Uani 1 1 d . . .
H9A H 0.9922 0.3548 0.6735 0.094 Uiso 1 1 calc R . .
C10 C 0.6578(6) 0.9068(6) 0.6088(4) 0.0563(17) Uani 1 1 d . . .
H10A H 0.6282 0.8385 0.6171 0.068 Uiso 1 1 calc R . .
H10B H 0.6303 0.9451 0.5623 0.068 Uiso 1 1 calc R . .
C11 C 0.5960(6) 1.0010(6) 0.6724(4) 0.0532(17) Uani 1 1 d . . .
C12 C 0.4803(8) 1.0937(7) 0.6679(5) 0.074(2) Uani 1 1 d . . .
H12A H 0.4393 1.1032 0.6252 0.088 Uiso 1 1 calc R . .
C13 C 0.4249(9) 1.1734(8) 0.7275(6) 0.089(3) Uani 1 1 d . . .
H13A H 0.3443 1.2359 0.7261 0.107 Uiso 1 1 calc R . .
C14 C 0.4868(9) 1.1609(7) 0.7872(5) 0.079(2) Uani 1 1 d . . .
H14A H 0.4521 1.2149 0.8277 0.095 Uiso 1 1 calc R . .
C15 C 0.6010(9) 1.0673(9) 0.7868(5) 0.097(3) Uani 1 1 d . . .
H15A H 0.6439 1.0586 0.8286 0.117 Uiso 1 1 calc R . .
C16 C 0.7191(6) 0.6074(6) 0.8202(3) 0.0475(15) Uani 1 1 d . . .
C17 C 0.5853(7) 0.5370(6) 0.8889(4) 0.0550(17) Uani 1 1 d . . .
H17A H 0.5154 0.5137 0.9041 0.066 Uiso 1 1 calc R . .
C18 C 0.6809(6) 0.5266(6) 0.9278(4) 0.0523(16) Uani 1 1 d . . .
H18A H 0.6901 0.4955 0.9756 0.063 Uiso 1 1 calc R . .
C19 C 0.5245(6) 0.6162(6) 0.7619(4) 0.0562(17) Uani 1 1 d . . .
H19A H 0.5071 0.7006 0.7461 0.067 Uiso 1 1 calc R . .
H19B H 0.4427 0.6094 0.7806 0.067 Uiso 1 1 calc R . .
C20 C 0.5854(6) 0.5306(6) 0.6960(4) 0.0534(16) Uani 1 1 d . . .
C21 C 0.5372(8) 0.4423(8) 0.6794(4) 0.075(2) Uani 1 1 d . . .
H21A H 0.4673 0.4339 0.7092 0.090 Uiso 1 1 calc R . .
C22 C 0.5944(10) 0.3685(9) 0.6189(5) 0.091(3) Uani 1 1 d . . .
H22A H 0.5628 0.3100 0.6052 0.109 Uiso 1 1 calc R . .
C23 C 0.6997(10) 0.3818(9) 0.5783(5) 0.093(3) Uani 1 1 d . . .
H23A H 0.7422 0.3308 0.5373 0.112 Uiso 1 1 calc R . .
C24 C 0.7417(8) 0.4705(10) 0.5986(4) 0.087(3) Uani 1 1 d . . .
H24A H 0.8124 0.4794 0.5700 0.105 Uiso 1 1 calc R . .
C25 C 0.8852(6) 0.5723(6) 0.9058(4) 0.0512(16) Uani 1 1 d . . .
H25A H 0.9558 0.5263 0.8689 0.061 Uiso 1 1 calc R . .
H25B H 0.9009 0.5314 0.9532 0.061 Uiso 1 1 calc R . .
C26 C 0.8835(6) 0.7003(6) 0.9123(4) 0.0473(15) Uani 1 1 d . . .
C27 C 0.8661(8) 0.7576(7) 0.9795(4) 0.072(2) Uani 1 1 d . . .
H27A H 0.8514 0.7189 1.0235 0.086 Uiso 1 1 calc R . .
C28 C 0.8707(10) 0.8729(8) 0.9810(6) 0.095(3) Uani 1 1 d . . .
H28A H 0.8597 0.9134 1.0262 0.114 Uiso 1 1 calc R . .
C29 C 0.8917(9) 0.9290(7) 0.9152(6) 0.084(3) Uani 1 1 d . . .
H29A H 0.8949 1.0075 0.9150 0.100 Uiso 1 1 calc R . .
C30 C 0.9075(8) 0.8668(7) 0.8508(5) 0.073(2) Uani 1 1 d . . .
H30A H 0.9218 0.9043 0.8062 0.087 Uiso 1 1 calc R . .
F1 F 0.1987(6) 0.3944(6) 0.8471(5) 0.151(3) Uani 1 1 d . . .
B1 B 0.2437(8) 0.4797(9) 0.8651(5) 0.058(2) Uani 1 1 d . . .
F2 F 0.2422(7) 0.5534(8) 0.8067(4) 0.163(3) Uani 1 1 d . . .
B2 B 0.3702(9) 0.8386(10) 0.5724(6) 0.070(2) Uani 1 1 d . . .
F3 F 0.1662(5) 0.5472(5) 0.9239(3) 0.1015(17) Uani 1 1 d . . .
F4 F 0.3674(4) 0.4278(5) 0.8818(3) 0.0972(16) Uani 1 1 d . . .
F5 F 0.2943(11) 0.8002(15) 0.5530(7) 0.324(9) Uani 1 1 d . . .
F6 F 0.4704(6) 0.8152(10) 0.5250(4) 0.180(4) Uani 1 1 d . . .
F7 F 0.3912(8) 0.8338(7) 0.6422(4) 0.156(3) Uani 1 1 d . . .
F8 F 0.3051(15) 0.9561(12) 0.5685(6) 0.320(9) Uani 1 1 d . . .
C1S C 0.4614(16) 0.8248(12) 0.9918(9) 0.129(5) Uani 1 1 d . . .
H1SA H 0.5207 0.8179 1.0250 0.155 Uiso 1 1 calc R . .
C2S C 0.3694(19) 0.7818(11) 1.0106(8) 0.131(5) Uani 1 1 d . . .
H2SA H 0.3623 0.7480 1.0575 0.157 Uiso 1 1 calc R . .
C3S C 0.2839(15) 0.7864(11) 0.9619(13) 0.140(6) Uani 1 1 d . . .
H3SA H 0.2204 0.7533 0.9743 0.167 Uiso 1 1 calc R . .
C4S C 0.2944(14) 0.8425(13) 0.8924(10) 0.130(5) Uani 1 1 d . . .
H4SA H 0.2369 0.8481 0.8583 0.156 Uiso 1 1 calc R . .
C5S C 0.3898(16) 0.8883(10) 0.8757(7) 0.120(4) Uani 1 1 d . . .
H5SA H 0.3977 0.9260 0.8303 0.144 Uiso 1 1 calc R . .
C6S C 0.4725(13) 0.8787(10) 0.9257(9) 0.119(4) Uani 1 1 d . . .
H6SA H 0.5379 0.9095 0.9144 0.143 Uiso 1 1 calc R . .
C7S C 1.0720(16) 0.1663(13) 0.8039(8) 0.119(4) Uani 1 1 d . . .
H7SA H 1.1357 0.1705 0.8309 0.143 Uiso 1 1 calc R . .
C8S C 1.1059(12) 0.0906(11) 0.7456(8) 0.109(3) Uani 1 1 d . . .
H8SA H 1.1922 0.0425 0.7315 0.131 Uiso 1 1 calc R . .
C9S C 1.015(2) 0.0849(12) 0.7081(7) 0.125(5) Uani 1 1 d . . .
H9SA H 1.0389 0.0326 0.6667 0.150 Uiso 1 1 calc R . .
C10S C 0.890(2) 0.151(2) 0.7269(11) 0.161(8) Uani 1 1 d . . .
H10C H 0.8269 0.1440 0.7003 0.194 Uiso 1 1 calc R . .
C11S C 0.8569(15) 0.2302(15) 0.7872(13) 0.150(6) Uani 1 1 d . . .
H11A H 0.7707 0.2788 0.8014 0.179 Uiso 1 1 calc R . .
C12S C 0.948(2) 0.2373(12) 0.8251(8) 0.134(5) Uani 1 1 d . . .
H12B H 0.9260 0.2907 0.8658 0.161 Uiso 1 1 calc R . .

loop_
_atom_site_aniso_label
_atom_site_aniso_U_11
_atom_site_aniso_U_22
_atom_site_aniso_U_33
_atom_site_aniso_U_23
_atom_site_aniso_U_13
_atom_site_aniso_U_12
Hg1 0.04171(16) 0.05675(17) 0.04466(16) 0.01255(10) -0.00290(10) -0.02189(11)
N1 0.036(3) 0.055(3) 0.056(3) 0.007(3) -0.006(3) -0.022(2)
N2 0.045(3) 0.050(3) 0.045(3) 0.006(2) -0.006(2) -0.021(3)
N3 0.048(4) 0.064(4) 0.071(4) 0.015(3) -0.003(3) -0.015(3)
N4 0.059(4) 0.101(5) 0.065(4) -0.015(4) -0.021(4) 0.004(4)
N5 0.045(3) 0.048(3) 0.045(3) 0.007(2) -0.006(2) -0.021(2)
N6 0.032(3) 0.061(3) 0.047(3) -0.002(3) -0.001(2) -0.020(2)
N7 0.067(4) 0.110(5) 0.046(4) 0.002(3) -0.006(3) -0.046(4)
N8 0.059(4) 0.060(3) 0.058(4) 0.006(3) -0.009(3) -0.030(3)
C1 0.048(4) 0.040(3) 0.041(3) 0.008(3) -0.005(3) -0.020(3)
C2 0.069(5) 0.067(4) 0.061(5) 0.013(4) 0.003(4) -0.039(4)
C3 0.072(5) 0.065(4) 0.055(4) 0.022(3) -0.009(4) -0.032(4)
C4 0.045(4) 0.073(5) 0.056(4) 0.013(4) -0.009(3) -0.027(4)
C5 0.038(4) 0.063(4) 0.050(4) 0.012(3) -0.008(3) -0.010(3)
C6 0.061(5) 0.079(5) 0.065(5) 0.019(4) 0.002(4) -0.012(4)
C7 0.078(6) 0.080(6) 0.071(6) 0.008(5) 0.004(5) 0.007(5)
C8 0.094(7) 0.062(5) 0.095(7) 0.003(5) -0.020(6) -0.012(5)
C9 0.071(6) 0.064(5) 0.095(6) 0.016(5) -0.019(5) -0.018(4)
C10 0.055(4) 0.060(4) 0.052(4) 0.007(3) -0.018(3) -0.017(3)
C11 0.045(4) 0.060(4) 0.064(4) 0.013(3) -0.014(3) -0.028(3)
C12 0.068(5) 0.065(5) 0.081(6) 0.007(4) -0.030(5) -0.011(4)
C13 0.069(6) 0.071(5) 0.106(7) -0.001(5) -0.020(5) 0.001(4)
C14 0.075(6) 0.069(5) 0.080(6) -0.011(4) -0.002(5) -0.013(5)
C15 0.075(6) 0.133(8) 0.067(6) -0.015(6) -0.017(5) -0.015(6)
C16 0.051(4) 0.053(4) 0.041(4) 0.005(3) 0.003(3) -0.025(3)
C17 0.054(4) 0.077(5) 0.045(4) 0.005(3) 0.006(3) -0.040(4)
C18 0.055(4) 0.064(4) 0.045(4) 0.013(3) -0.005(3) -0.031(4)
C19 0.041(4) 0.076(5) 0.056(4) 0.007(4) -0.009(3) -0.024(3)
C20 0.044(4) 0.077(5) 0.044(4) 0.007(3) -0.010(3) -0.027(4)
C21 0.077(6) 0.098(6) 0.059(5) -0.001(4) 0.000(4) -0.046(5)
C22 0.098(7) 0.119(7) 0.074(6) -0.014(6) -0.004(5) -0.060(6)
C23 0.102(8) 0.116(7) 0.058(5) -0.029(5) -0.001(5) -0.036(6)
C24 0.074(6) 0.149(8) 0.048(5) -0.005(5) 0.002(4) -0.054(6)
C25 0.048(4) 0.055(4) 0.055(4) 0.009(3) -0.017(3) -0.021(3)
C26 0.034(3) 0.052(4) 0.056(4) -0.001(3) -0.010(3) -0.015(3)
C27 0.078(6) 0.072(5) 0.065(5) -0.006(4) -0.008(4) -0.028(4)
C28 0.116(8) 0.081(6) 0.088(7) -0.022(5) -0.010(6) -0.036(6)
C29 0.100(7) 0.054(4) 0.109(7) 0.004(5) -0.034(6) -0.036(5)
C30 0.085(6) 0.066(5) 0.081(6) 0.012(4) -0.022(5) -0.042(4)
F1 0.089(4) 0.148(5) 0.236(8) -0.075(6) -0.020(5) -0.059(4)
B1 0.044(5) 0.083(6) 0.047(5) 0.003(4) -0.005(4) -0.022(4)
F2 0.128(6) 0.251(8) 0.098(5) 0.082(5) -0.018(4) -0.061(6)
B2 0.045(5) 0.088(7) 0.082(7) 0.008(5) -0.015(5) -0.027(5)
F3 0.078(3) 0.128(4) 0.078(3) -0.012(3) -0.011(3) -0.013(3)
F4 0.050(3) 0.104(3) 0.134(4) -0.009(3) -0.027(3) -0.019(3)
F5 0.242(11) 0.52(2) 0.333(14) -0.243(15) 0.120(10) -0.313(14)
F6 0.088(5) 0.341(11) 0.128(5) -0.071(7) 0.035(4) -0.108(6)
F7 0.177(7) 0.176(6) 0.087(4) 0.029(4) -0.035(5) -0.030(5)
F8 0.382(19) 0.261(12) 0.152(8) 0.045(8) -0.073(10) 0.083(13)
C1S 0.156(14) 0.090(8) 0.121(12) -0.005(8) -0.029(10) -0.019(8)
C2S 0.166(16) 0.080(8) 0.127(12) -0.005(7) 0.014(11) -0.031(9)
C3S 0.117(11) 0.060(7) 0.226(19) -0.036(10) 0.029(12) -0.028(7)
C4S 0.102(10) 0.088(8) 0.178(15) -0.033(9) -0.036(10) -0.004(7)
C5S 0.141(12) 0.080(7) 0.120(10) 0.004(6) -0.026(10) -0.015(8)
C6S 0.121(11) 0.089(8) 0.144(12) -0.008(8) -0.009(10) -0.036(7)
C7S 0.159(14) 0.108(9) 0.099(9) 0.020(7) -0.022(9) -0.059(9)
C8S 0.112(9) 0.087(7) 0.108(9) 0.017(7) 0.002(8) -0.020(7)
C9S 0.200(16) 0.103(9) 0.103(9) -0.012(7) 0.004(11) -0.099(11)
C10S 0.197(19) 0.21(2) 0.159(16) 0.088(14) -0.077(14) -0.163(17)
C11S 0.095(10) 0.128(12) 0.194(19) 0.051(12) 0.016(11) -0.018(9)
C12S 0.196(17) 0.081(8) 0.110(10) -0.012(7) 0.030(12) -0.047(11)

loop_
_atom_type_symbol
_atom_type_description
_atom_type_scat_dispersion_real
_atom_type_scat_dispersion_imag
_atom_type_scat_source
C C 0.0033 0.0016 'International Tables Vol C Tables 4.2.6.8 and 6.1.1.4'
H H 0.0000 0.0000 'International Tables Vol C Tables 4.2.6.8 and 6.1.1.4'
N N 0.0061 0.0033 'International Tables Vol C Tables 4.2.6.8 and 6.1.1.4'
F F 0.0171 0.0103 'International Tables Vol C Tables 4.2.6.8 and 6.1.1.4'
B B 0.0013 0.0007 'International Tables Vol C Tables 4.2.6.8 and 6.1.1.4'
Hg Hg -2.3894 9.2266 'International Tables Vol C Tables 4.2.6.8 and 6.1.1.4'

loop_
_geom_angle_atom_site_label_1
_geom_angle_atom_site_label_2
_geom_angle_atom_site_label_3
_geom_angle
_geom_angle_site_symmetry_1
_geom_angle_site_symmetry_3
_geom_angle_publ_flag
C16 Hg1 C1 173.5(2) . . ?
C1 N1 C2 109.1(6) . . ?
C1 N1 C4 125.1(5) . . ?
C2 N1 C4 125.8(6) . . ?
C1 N2 C3 109.5(6) . . ?
C1 N2 C10 124.2(5) . . ?
C3 N2 C10 125.9(6) . . ?
C9 N3 C5 118.0(7) . . ?
C11 N4 C15 115.8(7) . . ?
C16 N5 C18 109.4(5) . . ?
C16 N5 C25 125.1(5) . . ?
C18 N5 C25 125.5(5) . . ?
C16 N6 C17 108.7(5) . . ?
C16 N6 C19 125.7(5) . . ?
C17 N6 C19 125.6(5) . . ?
C20 N7 C24 116.9(7) . . ?
C26 N8 C30 118.2(6) . . ?
N2 C1 N1 107.7(5) . . ?
N2 C1 Hg1 127.7(5) . . ?
N1 C1 Hg1 124.7(4) . . ?
C3 C2 N1 106.7(6) . . ?
C2 C3 N2 107.0(6) . . ?
N1 C4 C5 110.6(5) . . ?
N3 C5 C6 123.1(7) . . ?
N3 C5 C4 115.5(6) . . ?
C6 C5 C4 121.4(7) . . ?
C5 C6 C7 118.5(8) . . ?
C6 C7 C8 118.9(8) . . ?
C9 C8 C7 119.1(8) . . ?
N3 C9 C8 122.3(9) . . ?
N2 C10 C11 111.8(5) . . ?
N4 C11 C12 122.5(7) . . ?
N4 C11 C10 117.0(6) . . ?
C12 C11 C10 120.4(6) . . ?
C11 C12 C13 118.8(7) . . ?
C14 C13 C12 119.8(8) . . ?
C13 C14 C15 117.4(8) . . ?
N4 C15 C14 125.6(8) . . ?
N5 C16 N6 106.9(5) . . ?
N5 C16 Hg1 127.2(5) . . ?
N6 C16 Hg1 125.9(5) . . ?
C18 C17 N6 107.6(6) . . ?
C17 C18 N5 107.4(6) . . ?
N6 C19 C20 112.2(5) . . ?
N7 C20 C21 123.6(7) . . ?
N7 C20 C19 115.8(6) . . ?
C21 C20 C19 120.6(6) . . ?
C22 C21 C20 118.4(8) . . ?
C21 C22 C23 118.6(8) . . ?
C24 C23 C22 119.4(8) . . ?
N7 C24 C23 123.1(8) . . ?
N5 C25 C26 112.8(5) . . ?
N8 C26 C27 122.1(6) . . ?
N8 C26 C25 115.6(6) . . ?
C27 C26 C25 122.3(7) . . ?
C26 C27 C28 118.8(8) . . ?
C27 C28 C29 119.6(8) . . ?
C30 C29 C28 118.2(7) . . ?
N8 C30 C29 123.0(8) . . ?
F2 B1 F1 108.3(8) . . ?
F2 B1 F3 109.4(8) . . ?
F1 B1 F3 109.1(7) . . ?
F2 B1 F4 108.2(7) . . ?
F1 B1 F4 111.7(7) . . ?
F3 B1 F4 110.0(7) . . ?
F5 B2 F6 112.4(10) . . ?
F5 B2 F8 99.5(12) . . ?
F6 B2 F8 106.2(12) . . ?
F5 B2 F7 120.9(12) . . ?
F6 B2 F7 115.2(8) . . ?
F8 B2 F7 98.9(9) . . ?
C2S C1S C6S 121.8(15) . . ?
C1S C2S C3S 120.4(16) . . ?
C2S C3S C4S 118.3(15) . . ?
C5S C4S C3S 119.2(14) . . ?
C6S C5S C4S 119.5(14) . . ?
C1S C6S C5S 120.7(14) . . ?
C8S C7S C12S 121.7(13) . . ?
C9S C8S C7S 118.6(13) . . ?
C8S C9S C10S 122.8(14) . . ?
C9S C10S C11S 117.6(15) . . ?
C12S C11S C10S 120.2(16) . . ?
C11S C12S C7S 119.2(14) . . ?

loop_
_geom_bond_atom_site_label_1
_geom_bond_atom_site_label_2
_geom_bond_distance
_geom_bond_site_symmetry_2
_geom_bond_publ_flag
Hg1 C16 2.072(6) . ?
Hg1 C1 2.077(6) . ?
N1 C1 1.328(8) . ?
N1 C2 1.373(8) . ?
N1 C4 1.473(8) . ?
N2 C1 1.319(7) . ?
N2 C3 1.366(8) . ?
N2 C10 1.465(8) . ?
N3 C9 1.333(9) . ?
N3 C5 1.334(9) . ?
N4 C11 1.319(8) . ?
N4 C15 1.335(10) . ?
N5 C16 1.324(8) . ?
N5 C18 1.370(8) . ?
N5 C25 1.468(8) . ?
N6 C16 1.346(8) . ?
N6 C17 1.368(8) . ?
N6 C19 1.472(8) . ?
N7 C20 1.320(9) . ?
N7 C24 1.326(10) . ?
N8 C26 1.329(8) . ?
N8 C30 1.341(9) . ?
C2 C3 1.343(10) . ?
C4 C5 1.502(9) . ?
C5 C6 1.366(10) . ?
C6 C7 1.373(12) . ?
C7 C8 1.377(13) . ?
C8 C9 1.371(12) . ?
C10 C11 1.528(9) . ?
C11 C12 1.358(9) . ?
C12 C13 1.374(11) . ?
C13 C14 1.331(11) . ?
C14 C15 1.340(11) . ?
C17 C18 1.321(9) . ?
C19 C20 1.503(9) . ?
C20 C21 1.385(10) . ?
C21 C22 1.353(11) . ?
C22 C23 1.370(12) . ?
C23 C24 1.362(12) . ?
C25 C26 1.496(8) . ?
C26 C27 1.366(9) . ?
C27 C28 1.366(11) . ?
C28 C29 1.376(12) . ?
C29 C30 1.350(11) . ?
F1 B1 1.338(10) . ?
B1 F2 1.337(10) . ?
B1 F3 1.352(9) . ?
B1 F4 1.360(9) . ?
B2 F5 1.191(11) . ?
B2 F6 1.275(11) . ?
B2 F8 1.296(14) . ?
B2 F7 1.309(11) . ?
C1S C2S 1.312(18) . ?
C1S C6S 1.346(16) . ?
C2S C3S 1.367(19) . ?
C3S C4S 1.411(19) . ?
C4S C5S 1.362(18) . ?
C5S C6S 1.347(16) . ?
C7S C8S 1.322(15) . ?
C7S C12S 1.346(18) . ?
C8S C9S 1.317(17) . ?
C9S C10S 1.34(2) . ?
C10S C11S 1.38(2) . ?
C11S C12S 1.33(2) . ?
